data_1547889
loop_
_publ_author_name
'Xuemiao Yin'
'Yaxing Wang'
'Xiaojing Bai'
'Yumin Wang'
'Lanhua Chen'
'Chengliang Xiao'
'Juan Diwu'
'Shiyu Du'
'Zhifang Chai'
'Thomas E. Albrecht-Schmitt'
'Shuao Wang'

_publ_section_title
;
 Rare earth separations by selective borate crystallization
;
_journal_name_full 'Nature Communications'
_journal_page_first 14438
_journal_paper_doi 10.1038/ncomms14438
_journal_volume 8
_journal_year 2017
_chemical_formula_moiety 'B12 Cl2 O29 Nd2'
_chemical_formula_sum 'B12 Cl2 Nd2 O29'
_chemical_formula_weight 953.10
_chemical_name_common 'Neodymium  borate chloride'
_space_group_crystal_system monoclinic
_space_group_IT_number 14
_space_group_name_Hall '-P 2yn'
_space_group_name_H-M_alt 'P 1 21/n 1'
_symmetry_space_group_name_Hall '-P 2yn'
_symmetry_space_group_name_H-M 'P 1 21/n 1'
_atom_sites_solution_hydrogens .
_cell_angle_alpha 90
_cell_angle_beta 90.281(2)
_cell_angle_gamma 90
_cell_formula_units_Z 2
_cell_length_a 8.1867(4)
_cell_length_b 14.5421(7)
_cell_length_c 9.8317(5)
_cell_measurement_reflns_used 2699
_cell_measurement_temperature 298(2)
_cell_measurement_theta_max 27.548
_cell_measurement_theta_min 2.501
_cell_volume 1170.47(10)
_computing_cell_refinement 'Bruker SMART'
_computing_data_collection 'Bruker SMART'
_computing_data_reduction 'Bruker SAINT'
_computing_molecular_graphics 'SHELXL-2014/7 (Sheldrick, 2014)'
_computing_publication_material 'SHELXL-2014/7 (Sheldrick, 2014)'
_computing_structure_refinement 'SHELXL-2014/7 (Sheldrick, 2014)'
_computing_structure_solution 'SHELXL-2014/7 (Sheldrick, 2014)'
_diffrn_ambient_temperature 298(2)
_diffrn_measured_fraction_theta_full 1.000
_diffrn_measured_fraction_theta_max 0.998
_diffrn_measurement_device_type 'BRUKER aperx II'
_diffrn_radiation_type MoK\a
_diffrn_radiation_wavelength 0.71073
_diffrn_reflns_av_R_equivalents 0.0412
_diffrn_reflns_av_unetI/netI 0.0279
_diffrn_reflns_Laue_measured_fraction_full 1.000
_diffrn_reflns_Laue_measured_fraction_max 0.998
_diffrn_reflns_limit_h_max 10
_diffrn_reflns_limit_h_min -10
_diffrn_reflns_limit_k_max 18
_diffrn_reflns_limit_k_min -18
_diffrn_reflns_limit_l_max 12
_diffrn_reflns_limit_l_min -12
_diffrn_reflns_number 18638
_diffrn_reflns_point_group_measured_fraction_full 1.000
_diffrn_reflns_point_group_measured_fraction_max 0.998
_diffrn_reflns_theta_full 25.242
_diffrn_reflns_theta_max 27.548
_diffrn_reflns_theta_min 2.501
_diffrn_source 'fine-focus sealed tube'
_exptl_absorpt_coefficient_mu 4.746
_exptl_absorpt_correction_T_max 0.901
_exptl_absorpt_correction_T_min 0.608
_exptl_absorpt_correction_type multi-scan
_exptl_absorpt_process_details 'SADABS, Bruker'
_exptl_crystal_colour 'light purple'
_exptl_crystal_density_diffrn 2.704
_exptl_crystal_description Needle
_exptl_crystal_F_000 892
_exptl_crystal_size_max 0.186
_exptl_crystal_size_mid 0.089
_exptl_crystal_size_min 0.022
_refine_diff_density_max 1.799
_refine_diff_density_min -1.682
_refine_diff_density_rms 0.166
_refine_ls_extinction_coef .
_refine_ls_extinction_method none
_refine_ls_goodness_of_fit_ref 1.148
_refine_ls_hydrogen_treatment undef
_refine_ls_matrix_type full
_refine_ls_number_parameters 208
_refine_ls_number_reflns 2699
_refine_ls_number_restraints 0
_refine_ls_restrained_S_all 1.148
_refine_ls_R_factor_all 0.0393
_refine_ls_R_factor_gt 0.0322
_refine_ls_shift/su_max 0.001
_refine_ls_shift/su_mean 0.000
_refine_ls_structure_factor_coef Fsqd
_refine_ls_weighting_details 'w=1/[\s^2^(Fo^2^)+(0.0201P)^2^+8.8232P] where P=(Fo^2^+2Fc^2^)/3'
_refine_ls_weighting_scheme calc
_refine_ls_wR_factor_gt 0.0685
_refine_ls_wR_factor_ref 0.0706
_reflns_Friedel_coverage 0.000
_reflns_Friedel_fraction_full .
_reflns_Friedel_fraction_max .
_reflns_number_gt 2417
_reflns_number_total 2699
_reflns_threshold_expression 'I > 2\s(I)'
_cod_data_source_file ncomms14438-2.cif
_cod_data_source_block NdBOCl-2
_cod_depositor_comments
;
The following automatic conversions were performed:

'_exptl_absorpt_correction_type' value 'Multi-scan' changed to
'multi-scan' according to the built-in table from CIF Core dictionary
named 'cif_core.dic' version 2.4.1 from 2010-06-29.

Automatic conversion script
Id: cif_fix_values 5376 2017-05-30 11:51:03Z andrius 
;
_cod_database_code 1547889
_shelx_space_group_comment
;
The symmetry employed for this shelxl refinement is uniquely defined
by the following loop, which should always be used as a source of
symmetry information in preference to the above space-group names.
They are only intended as comments.
;
_shelxl_version_number 2014-3

loop_
_space_group_symop_operation_xyz
'x, y, z'
'-x+1/2, y+1/2, -z+1/2'
'-x, -y, -z'
'x-1/2, -y-1/2, z-1/2'

loop_
_atom_site_label
_atom_site_type_symbol
_atom_site_fract_x
_atom_site_fract_y
_atom_site_fract_z
_atom_site_U_iso_or_equiv
_atom_site_adp_type
_atom_site_occupancy
_atom_site_site_symmetry_order
_atom_site_calc_flag
_atom_site_refinement_flags_posn
_atom_site_refinement_flags_adp
_atom_site_refinement_flags_occupancy
_atom_site_disorder_assembly
_atom_site_disorder_group
Nd1 Nd 0.65232(3) 0.68286(2) 0.30651(2) 0.00792(8) Uani 1 1 d . . . . .
B1 B 0.5541(6) 0.6943(4) 0.6798(5) 0.0074(10) Uani 1 1 d . . . . .
B2 B 0.8150(6) 0.7491(4) 0.5744(5) 0.0077(10) Uani 1 1 d . . . . .
B3 B 0.8119(6) 0.7614(4) 0.0422(5) 0.0080(10) Uani 1 1 d . . . . .
B4 B 0.5508(6) 0.7027(4) -0.0609(5) 0.0067(10) Uani 1 1 d . . . . .
B5 B 0.2575(6) 0.6925(4) 0.3033(5) 0.0083(10) Uani 1 1 d . . . . .
B6 B 0.4980(6) 0.4442(4) 0.1848(5) 0.0093(10) Uani 1 1 d . . . . .
O1 O 0.6642(4) 0.7161(2) 0.0516(3) 0.0087(6) Uani 1 1 d . . . . .
O2 O 0.8681(6) 0.5801(3) 0.2426(8) 0.068(2) Uani 1 1 d . . . . .
O3 O 0.6676(7) 0.5414(3) 0.4519(4) 0.0406(13) Uani 1 1 d . . . . .
O4 O 0.5326(4) 0.5956(2) 0.6921(3) 0.0116(7) Uani 1 1 d . . . . .
O5 O 0.9032(4) 0.7418(2) 0.4580(3) 0.0092(7) Uani 1 1 d . . . . .
O6 O 0.5359(4) 0.5367(2) 0.1804(3) 0.0143(7) Uani 1 1 d . . . . .
O7 O 0.5082(4) 0.6056(2) -0.0681(3) 0.0107(7) Uani 1 1 d . . . . .
O8 O 0.8985(4) 0.7599(2) 0.1601(3) 0.0103(7) Uani 1 1 d . . . . .
O9 O 0.1773(4) 0.6061(2) 0.2913(4) 0.0158(8) Uani 1 1 d . . . . .
O10 O 0.3615(4) 0.6974(2) 0.4259(3) 0.0089(7) Uani 1 1 d . . . . .
O11 O 0.6315(4) 0.7306(2) 0.8086(3) 0.0060(6) Uani 1 1 d . . . . .
O12 O 0.6618(4) 0.7125(2) 0.5656(3) 0.0097(7) Uani 1 1 d . . . . .
O13 O 0.8698(4) 0.7905(2) 0.6904(3) 0.0095(7) Uani 1 1 d . . . . .
O1W O 0.1890(8) 0.4954(5) 0.0755(8) 0.078(2) Uani 1 1 d . . . . .
O2W O 0.958(2) 0.4793(14) 0.493(3) 0.109(6) Uani 0.5 1 d . . P . .
Cl1 Cl 0.60283(19) 0.87034(9) 0.31758(17) 0.0300(3) Uani 1 1 d . . . . .

loop_
_atom_site_aniso_label
_atom_site_aniso_U_11
_atom_site_aniso_U_22
_atom_site_aniso_U_33
_atom_site_aniso_U_23
_atom_site_aniso_U_13
_atom_site_aniso_U_12
Nd1 0.00922(13) 0.00922(13) 0.00532(12) -0.00032(10) -0.00051(8) -0.00055(10)
B1 0.007(2) 0.012(3) 0.003(2) -0.0012(19) -0.0010(17) -0.001(2)
B2 0.007(2) 0.008(2) 0.008(2) 0.0052(19) 0.0016(18) -0.0004(19)
B3 0.009(2) 0.010(3) 0.004(2) -0.0014(19) 0.0007(18) 0.000(2)
B4 0.009(2) 0.010(3) 0.001(2) 0.0000(18) -0.0004(18) -0.0019(19)
B5 0.005(2) 0.014(3) 0.006(2) -0.003(2) -0.0004(17) 0.003(2)
B6 0.011(2) 0.006(2) 0.011(3) 0.000(2) -0.0013(19) -0.002(2)
O1 0.0060(15) 0.0161(17) 0.0040(15) -0.0011(13) -0.0009(12) -0.0008(13)
O2 0.018(2) 0.015(2) 0.170(7) -0.013(3) 0.018(3) 0.0003(19)
O3 0.090(4) 0.016(2) 0.015(2) 0.0021(17) 0.001(2) -0.002(2)
O4 0.0207(18) 0.0100(16) 0.0042(15) -0.0008(13) 0.0010(13) -0.0051(14)
O5 0.0098(16) 0.0132(17) 0.0046(15) -0.0028(13) -0.0002(12) -0.0032(13)
O6 0.0239(19) 0.0071(16) 0.0120(17) 0.0001(13) -0.0032(14) -0.0031(14)
O7 0.0185(18) 0.0081(16) 0.0055(16) 0.0021(13) 0.0008(13) -0.0039(13)
O8 0.0060(15) 0.0184(18) 0.0064(16) 0.0008(13) -0.0022(12) -0.0030(13)
O9 0.0119(17) 0.0115(17) 0.024(2) -0.0028(15) 0.0026(14) -0.0018(14)
O10 0.0078(15) 0.0133(17) 0.0054(15) -0.0004(13) -0.0004(12) 0.0034(13)
O11 0.0048(15) 0.0108(16) 0.0022(14) -0.0004(12) -0.0001(11) -0.0028(12)
O12 0.0076(16) 0.0159(17) 0.0055(16) -0.0009(13) 0.0000(12) -0.0043(13)
O13 0.0082(16) 0.0135(16) 0.0068(16) -0.0023(13) 0.0005(12) -0.0042(13)
O1W 0.063(4) 0.088(5) 0.083(5) -0.016(4) 0.007(4) 0.002(4)
O2W 0.082(16) 0.096(17) 0.149(15) 0.041(14) -0.046(14) -0.012(10)
Cl1 0.0310(8) 0.0118(6) 0.0473(9) -0.0020(6) -0.0017(7) 0.0023(6)

loop_
_atom_type_symbol
_atom_type_description
_atom_type_scat_dispersion_real
_atom_type_scat_dispersion_imag
_atom_type_scat_source
Nd Nd -0.1943 3.0179 'International Tables Vol C Tables 4.2.6.8 and 6.1.1.4'
B B 0.0013 0.0007 'International Tables Vol C Tables 4.2.6.8 and 6.1.1.4'
O O 0.0106 0.0060 'International Tables Vol C Tables 4.2.6.8 and 6.1.1.4'
Cl Cl 0.1484 0.1585 'International Tables Vol C Tables 4.2.6.8 and 6.1.1.4'

loop_
_geom_angle_atom_site_label_1
_geom_angle_atom_site_label_2
_geom_angle_atom_site_label_3
_geom_angle
_geom_angle_site_symmetry_1
_geom_angle_site_symmetry_3
O2 Nd1 O3 66.7(2) . .
O2 Nd1 O1 80.2(2) . .
O3 Nd1 O1 135.42(12) . .
O2 Nd1 O12 110.1(2) . .
O3 Nd1 O12 64.78(12) . .
O1 Nd1 O12 159.11(11) . .
O2 Nd1 O13 129.17(19) . 4_575
O3 Nd1 O13 114.44(15) . 4_575
O1 Nd1 O13 65.16(10) . 4_575
O12 Nd1 O13 115.45(10) . 4_575
O2 Nd1 O10 145.50(15) . .
O3 Nd1 O10 81.73(14) . .
O1 Nd1 O10 117.07(10) . .
O12 Nd1 O10 64.90(10) . .
O13 Nd1 O10 52.28(10) 4_575 .
O2 Nd1 O6 68.89(15) . .
O3 Nd1 O6 67.89(13) . .
O1 Nd1 O6 72.94(11) . .
O12 Nd1 O6 127.38(11) . .
O13 Nd1 O6 66.15(11) 4_575 .
O10 Nd1 O6 87.10(11) . .
O2 Nd1 O5 77.35(17) . .
O3 Nd1 O5 84.81(14) . .
O1 Nd1 O5 116.95(10) . .
O12 Nd1 O5 51.52(10) . .
O13 Nd1 O5 151.08(10) 4_575 .
O10 Nd1 O5 114.48(10) . .
O6 Nd1 O5 142.73(11) . .
O2 Nd1 O8 64.54(15) . .
O3 Nd1 O8 127.14(15) . .
O1 Nd1 O8 51.08(10) . .
O12 Nd1 O8 115.69(10) . .
O13 Nd1 O8 111.42(10) 4_575 .
O10 Nd1 O8 149.79(10) . .
O6 Nd1 O8 110.48(10) . .
O5 Nd1 O8 66.04(10) . .
O2 Nd1 Cl1 137.23(12) . .
O3 Nd1 Cl1 142.67(10) . .
O1 Nd1 Cl1 81.84(8) . .
O12 Nd1 Cl1 78.46(8) . .
O13 Nd1 Cl1 74.92(8) 4_575 .
O10 Nd1 Cl1 76.88(8) . .
O6 Nd1 Cl1 139.69(8) . .
O5 Nd1 Cl1 76.90(8) . .
O8 Nd1 Cl1 73.94(8) . .
O2 Nd1 B2 95.9(2) . .
O3 Nd1 B2 75.56(14) . .
O1 Nd1 B2 139.17(12) . .
O12 Nd1 B2 25.80(12) . .
O13 Nd1 B2 134.71(12) 4_575 .
O10 Nd1 B2 88.98(12) . .
O6 Nd1 B2 143.42(12) . .
O5 Nd1 B2 25.93(12) . .
O8 Nd1 B2 90.30(12) . .
Cl1 Nd1 B2 73.85(10) . .
O12 B1 O8 110.4(4) . 4_576
O12 B1 O4 108.6(4) . .
O8 B1 O4 111.0(4) 4_576 .
O12 B1 O11 109.3(4) . .
O8 B1 O11 108.4(4) 4_576 .
O4 B1 O11 109.1(4) . .
O13 B2 O5 124.3(4) . .
O13 B2 O12 121.5(4) . .
O5 B2 O12 114.1(4) . .
O13 B2 Nd1 170.5(3) . .
O5 B2 Nd1 59.3(2) . .
O12 B2 Nd1 55.6(2) . .
O10 B3 O1 122.3(4) 4_675 .
O10 B3 O8 124.8(4) 4_675 .
O1 B3 O8 112.9(4) . .
O7 B4 O5 110.0(4) . 4_575
O7 B4 O1 108.6(4) . .
O5 B4 O1 110.7(4) 4_575 .
O7 B4 O11 109.1(4) . 1_554
O5 B4 O11 109.0(4) 4_575 1_554
O1 B4 O11 109.4(4) . 1_554
O9 B5 O13 112.2(4) . 4_575
O9 B5 O10 112.0(4) . .
O13 B5 O10 104.4(4) 4_575 .
O9 B5 O11 109.8(4) . 4_575
O13 B5 O11 109.3(4) 4_575 4_575
O10 B5 O11 109.0(4) . 4_575
O4 B6 O6 118.9(4) 3_666 .
O4 B6 O7 121.1(4) 3_666 3_665
O6 B6 O7 120.0(4) . 3_665
B3 O1 B4 124.7(4) . .
B3 O1 Nd1 101.2(3) . .
B4 O1 Nd1 133.9(3) . .
B6 O4 B1 121.1(4) 3_666 .
B2 O5 B4 120.4(4) . 4_676
B2 O5 Nd1 94.8(3) . .
B4 O5 Nd1 137.5(3) 4_676 .
B6 O6 Nd1 148.3(3) . .
B6 O7 B4 124.5(4) 3_665 .
B3 O8 B1 124.2(4) . 4_675
B3 O8 Nd1 94.2(3) . .
B1 O8 Nd1 140.4(3) 4_675 .
B3 O10 B5 122.5(4) 4_576 .
B3 O10 Nd1 132.7(3) 4_576 .
B5 O10 Nd1 98.6(2) . .
B1 O11 B5 120.6(3) . 4_676
B1 O11 B4 116.0(3) . 1_556
B5 O11 B4 121.9(3) 4_676 1_556
B2 O12 B1 125.6(4) . .
B2 O12 Nd1 98.6(3) . .
B1 O12 Nd1 135.6(3) . .
B2 O13 B5 120.2(4) . 4_676
B2 O13 Nd1 136.1(3) . 4_676
B5 O13 Nd1 101.7(3) 4_676 4_676

loop_
_geom_bond_atom_site_label_1
_geom_bond_atom_site_label_2
_geom_bond_distance
_geom_bond_site_symmetry_2
Nd1 O2 2.400(5) .
Nd1 O3 2.508(4) .
Nd1 O1 2.555(3) .
Nd1 O12 2.585(3) .
Nd1 O13 2.603(3) 4_575
Nd1 O10 2.668(3) .
Nd1 O6 2.637(3) .
Nd1 O5 2.673(3) .
Nd1 O8 2.724(3) .
Nd1 Cl1 2.7586(14) .
Nd1 B2 3.099(5) .
B1 O12 1.455(6) .
B1 O8 1.450(6) 4_576
B1 O4 1.451(6) .
B1 O11 1.509(6) .
B2 O13 1.364(6) .
B2 O5 1.360(6) .
B2 O12 1.364(6) .
B3 O10 1.356(6) 4_675
B3 O1 1.380(6) .
B3 O8 1.356(6) .
B4 O7 1.457(6) .
B4 O5 1.465(6) 4_575
B4 O1 1.454(6) .
B4 O11 1.502(6) 1_554
B5 O9 1.423(6) .
B5 O13 1.465(6) 4_575
B5 O10 1.474(6) .
B5 O11 1.523(6) 4_575
B6 O4 1.365(6) 3_666
B6 O6 1.381(6) .
B6 O7 1.358(6) 3_665
O4 B6 1.365(6) 3_666
O5 B4 1.465(6) 4_676
O7 B6 1.358(6) 3_665
O8 B1 1.450(6) 4_675
O10 B3 1.356(6) 4_576
O11 B5 1.523(6) 4_676
O11 B4 1.502(6) 1_556
O13 B5 1.465(6) 4_676
O13 Nd1 2.603(3) 4_676
O2W O2W 0.93(3) 3_766
